data_2218107
loop_
_publ_author_name
'Meneghetti, Fiorella'
'Bombieri, Gabriella'
'Maggio, Benedetta'
'Daidone, Giuseppe'

_publ_section_title 1,4-Dimethyl-3-phenyl-3<i>H</i>-pyrazolo[3,4-<i>c</i>]isoquinolin-5(4<i>H</i>)-one
_journal_coeditor_code FJ2107
_journal_issue 5
_journal_name_full 'Acta Crystallographica Section E'
_journal_page_first o863
_journal_paper_doi 10.1107/S1600536808010180
_journal_volume 64
_journal_year 2008
_chemical_formula_iupac 'C18 H15 N3 O'
_chemical_formula_moiety 'C18 H15 N3 O'
_chemical_formula_sum 'C18 H15 N3 O'
_chemical_formula_weight 289.33
_chemical_name_systematic
;
1,4-Dimethyl-3-phenyl-3H-pyrazolo[3,4-<i>c</i>]isoquinolin-5(4H)-one
;
_space_group_IT_number 14
_symmetry_cell_setting monoclinic
_symmetry_space_group_name_Hall '-P 2yn'
_symmetry_space_group_name_H-M 'P 1 21/n 1'
_atom_sites_solution_hydrogens geom
_atom_sites_solution_primary direct
_atom_sites_solution_secondary difmap
_audit_creation_method SHELXL97
_cell_angle_alpha 90
_cell_angle_beta 94.66(3)
_cell_angle_gamma 90
_cell_formula_units_Z 4
_cell_length_a 8.066(2)
_cell_length_b 19.256(3)
_cell_length_c 9.270(3)
_cell_measurement_reflns_used 25
_cell_measurement_temperature 293(2)
_cell_measurement_theta_max 10
_cell_measurement_theta_min 9
_cell_volume 1435.0(6)
_computing_cell_refinement 'CAD-4 EXPRESS (Enraf--Nonius, 1994)'
_computing_data_collection 'CAD-4 EXPRESS (Enraf--Nonius, 1994)'
_computing_data_reduction 'XCAD4 (Harms & Wocadlo, 1995)'
_computing_molecular_graphics 'ORTEP-3 for Windows (Farrugia, 1997)'
_computing_publication_material 'WinGX (Farrugia, 1999)'
_computing_structure_refinement 'SHELXL97 (Sheldrick, 2008)'
_computing_structure_solution 'SIR92 (Altomare <i>et al.</i>,  1994)'
_diffrn_ambient_temperature 293(2)
_diffrn_measured_fraction_theta_full 0.998
_diffrn_measured_fraction_theta_max 0.998
_diffrn_measurement_device_type 'Enraf--Nonius TurboCAD-4'
_diffrn_measurement_method 'Non-profiled \w/2\q'
_diffrn_radiation_monochromator graphite
_diffrn_radiation_type MoK\a
_diffrn_radiation_wavelength 0.71073
_diffrn_reflns_av_R_equivalents 0.0314
_diffrn_reflns_limit_h_max 9
_diffrn_reflns_limit_h_min -9
_diffrn_reflns_limit_k_max 23
_diffrn_reflns_limit_k_min 0
_diffrn_reflns_limit_l_max 11
_diffrn_reflns_limit_l_min 0
_diffrn_reflns_number 2984
_diffrn_reflns_theta_full 26.01
_diffrn_reflns_theta_max 26.01
_diffrn_reflns_theta_min 3.06
_diffrn_standards_decay_% 3
_diffrn_standards_interval_time 120
_diffrn_standards_number 3
_exptl_absorpt_coefficient_mu 0.086
_exptl_absorpt_correction_type none
_exptl_crystal_colour colorless
_exptl_crystal_density_diffrn 1.339
_exptl_crystal_density_method 'not measured'
_exptl_crystal_description prism
_exptl_crystal_F_000 608
_exptl_crystal_size_max 0.6
_exptl_crystal_size_mid 0.5
_exptl_crystal_size_min 0.4
_refine_diff_density_max 0.155
_refine_diff_density_min -0.154
_refine_ls_extinction_coef 0.043(3)
_refine_ls_extinction_expression Fc^*^=kFc[1+0.001xFc^2^\l^3^/sin(2\q)]^-1/4^
_refine_ls_extinction_method 'SHELXL97 (Sheldrick, 2008)'
_refine_ls_goodness_of_fit_ref 1.009
_refine_ls_hydrogen_treatment constr
_refine_ls_matrix_type full
_refine_ls_number_parameters 202
_refine_ls_number_reflns 2815
_refine_ls_number_restraints 0
_refine_ls_restrained_S_all 1.009
_refine_ls_R_factor_all 0.0911
_refine_ls_R_factor_gt 0.0478
_refine_ls_shift/su_max 0.006
_refine_ls_shift/su_mean 0.000
_refine_ls_structure_factor_coef Fsqd
_refine_ls_weighting_details 'calc w=1/[\s^2^(Fo^2^)+1.3459P] where P=(Fo^2^+2Fc^2^)/3'
_refine_ls_weighting_scheme calc
_refine_ls_wR_factor_gt 0.1019
_refine_ls_wR_factor_ref 0.1134
_reflns_number_gt 1751
_reflns_number_total 2815
_reflns_threshold_expression I>2\s(I)
_cod_data_source_file fj2107.cif
_cod_data_source_block I
_cod_original_sg_symbol_H-M 'P 21/n'
_cod_database_code 2218107
_cod_database_fobs_code 2218107

loop_
_symmetry_equiv_pos_as_xyz
'x, y, z'
'-x+1/2, y+1/2, -z+1/2'
'-x, -y, -z'
'x-1/2, -y-1/2, z-1/2'

loop_
_atom_site_type_symbol
_atom_site_label
_atom_site_fract_x
_atom_site_fract_y
_atom_site_fract_z
_atom_site_U_iso_or_equiv
_atom_site_adp_type
_atom_site_calc_flag
_atom_site_refinement_flags
_atom_site_occupancy
O O1 0.62196(18) 0.08361(7) 0.50784(16) 0.0628(4) Uani d . 1
N N1 0.93284(19) -0.15752(8) 0.28089(16) 0.0508(4) Uani d . 1
N N2 0.89261(18) -0.12641(8) 0.40852(16) 0.0447(4) Uani d . 1
C C1 0.8813(2) -0.11483(10) 0.1753(2) 0.0470(5) Uani d . 1
C C2 0.8049(2) -0.05543(9) 0.22995(19) 0.0415(4) Uani d . 1
C C3 0.8148(2) -0.06473(9) 0.37789(19) 0.0395(4) Uani d . 1
C C4 0.9007(2) -0.17029(9) 0.53322(19) 0.0417(4) Uani d . 1
C C5 0.7563(2) -0.19339(10) 0.5872(2) 0.0504(5) Uani d . 1
H H5 0.6535 -0.1779 0.5469 0.060 Uiso calc R 1
C C6 0.7650(3) -0.23975(11) 0.7016(2) 0.0571(6) Uani d . 1
H H6 0.6680 -0.2551 0.7391 0.068 Uiso calc R 1
C C7 0.9167(3) -0.26301(10) 0.7598(2) 0.0586(6) Uani d . 1
H H7 0.9222 -0.2948 0.8355 0.070 Uiso calc R 1
C C8 1.0615(3) -0.23927(10) 0.7063(2) 0.0592(6) Uani d . 1
H H8 1.1642 -0.2545 0.7471 0.071 Uiso calc R 1
C C9 1.0537(2) -0.19281(10) 0.5918(2) 0.0496(5) Uani d . 1
H H9 1.1506 -0.1770 0.5549 0.060 Uiso calc R 1
N N3 0.76230(18) -0.01656(8) 0.47488(16) 0.0427(4) Uani d . 1
C C10 0.6777(2) 0.04286(10) 0.4218(2) 0.0460(5) Uani d . 1
C C11 0.6673(2) 0.05442(9) 0.2651(2) 0.0458(5) Uani d . 1
C C12 0.7305(2) 0.00692(10) 0.1681(2) 0.0446(5) Uani d . 1
C C13 0.7159(3) 0.02280(11) 0.0198(2) 0.0581(6) Uani d . 1
H H13 0.7562 -0.0083 -0.0457 0.070 Uiso calc R 1
C C14 0.6434(3) 0.08330(12) -0.0299(3) 0.0681(6) Uani d . 1
H H14 0.6348 0.0929 -0.1286 0.082 Uiso calc R 1
C C15 0.5829(3) 0.13036(12) 0.0653(3) 0.0665(6) Uani d . 1
H H15 0.5345 0.1716 0.0309 0.080 Uiso calc R 1
C C16 0.5943(2) 0.11612(11) 0.2113(2) 0.0586(6) Uani d . 1
H H16 0.5530 0.1479 0.2749 0.070 Uiso calc R 1
C C18 0.7939(3) -0.02364(10) 0.63194(19) 0.0529(5) Uani d . 1
H H18A 0.7052 -0.0496 0.6694 0.079 Uiso calc R 1
H H18B 0.8000 0.0216 0.6756 0.079 Uiso calc R 1
H H18C 0.8972 -0.0476 0.6539 0.079 Uiso calc R 1
C C17 0.9067(3) -0.13436(12) 0.0218(2) 0.0668(6) Uani d . 1
H H17A 0.9664 -0.1775 0.0208 0.100 Uiso calc R 1
H H17B 0.9694 -0.0987 -0.0214 0.100 Uiso calc R 1
H H17C 0.8006 -0.1394 -0.0320 0.100 Uiso calc R 1

loop_
_atom_site_aniso_label
_atom_site_aniso_U_11
_atom_site_aniso_U_22
_atom_site_aniso_U_33
_atom_site_aniso_U_12
_atom_site_aniso_U_13
_atom_site_aniso_U_23
O1 0.0762(10) 0.0510(9) 0.0636(10) 0.0104(7) 0.0201(8) -0.0068(7)
N1 0.0585(10) 0.0518(10) 0.0430(10) 0.0078(8) 0.0096(8) -0.0067(8)
N2 0.0528(10) 0.0429(9) 0.0388(9) 0.0041(7) 0.0070(7) -0.0005(7)
C1 0.0490(11) 0.0520(11) 0.0405(11) -0.0016(9) 0.0060(8) -0.0056(10)
C2 0.0444(10) 0.0429(11) 0.0374(10) -0.0027(8) 0.0055(8) -0.0014(9)
C3 0.0380(10) 0.0400(10) 0.0409(11) -0.0038(8) 0.0046(8) -0.0025(9)
C4 0.0468(11) 0.0382(10) 0.0402(11) -0.0012(8) 0.0030(8) -0.0032(8)
C5 0.0464(11) 0.0561(12) 0.0484(12) -0.0026(10) 0.0030(9) -0.0014(10)
C6 0.0665(14) 0.0578(13) 0.0481(12) -0.0148(11) 0.0118(11) -0.0022(11)
C7 0.0893(17) 0.0431(12) 0.0426(12) -0.0036(11) 0.0014(11) 0.0009(9)
C8 0.0641(14) 0.0507(13) 0.0600(14) 0.0091(10) -0.0116(11) -0.0007(11)
C9 0.0482(11) 0.0452(11) 0.0549(12) -0.0022(9) 0.0007(9) -0.0025(10)
N3 0.0488(9) 0.0420(9) 0.0380(9) -0.0013(7) 0.0075(7) -0.0034(7)
C10 0.0455(11) 0.0400(11) 0.0534(12) -0.0023(9) 0.0094(9) -0.0030(9)
C11 0.0437(10) 0.0436(11) 0.0501(12) -0.0026(9) 0.0048(9) 0.0044(10)
C12 0.0438(11) 0.0467(11) 0.0433(11) -0.0080(9) 0.0024(9) 0.0015(9)
C13 0.0686(14) 0.0578(14) 0.0480(13) -0.0017(11) 0.0056(10) 0.0050(11)
C14 0.0792(16) 0.0678(15) 0.0565(15) -0.0022(13) 0.0006(12) 0.0168(12)
C15 0.0652(14) 0.0598(14) 0.0735(16) 0.0044(11) 0.0000(12) 0.0256(13)
C16 0.0551(13) 0.0503(12) 0.0713(15) 0.0030(10) 0.0098(11) 0.0067(11)
C18 0.0676(13) 0.0530(12) 0.0386(11) -0.0022(10) 0.0076(9) -0.0058(9)
C17 0.0786(15) 0.0777(16) 0.0449(13) 0.0079(12) 0.0099(11) -0.0136(11)

loop_
_atom_type_symbol
_atom_type_description
_atom_type_scat_dispersion_real
_atom_type_scat_dispersion_imag
_atom_type_scat_source
C C 0.0033 0.0016 'International Tables Vol C Tables 4.2.6.8 and 6.1.1.4'
H H 0 0 'International Tables Vol C Tables 4.2.6.8 and 6.1.1.4'
N N 0.0061 0.0033 'International Tables Vol C Tables 4.2.6.8 and 6.1.1.4'
O O 0.0106 0.006 'International Tables Vol C Tables 4.2.6.8 and 6.1.1.4'

loop_
_geom_angle_atom_site_label_1
_geom_angle_atom_site_label_2
_geom_angle_atom_site_label_3
_geom_angle
C1 N1 N2 106.38(15)
C3 N2 N1 109.53(14)
C3 N2 C4 132.37(15)
N1 N2 C4 115.84(14)
N1 C1 C2 111.02(16)
N1 C1 C17 119.19(17)
C2 C1 C17 129.78(18)
C3 C2 C1 105.07(16)
C3 C2 C12 119.52(17)
C1 C2 C12 135.39(17)
N2 C3 C2 107.99(16)
N2 C3 N3 127.58(16)
C2 C3 N3 124.33(17)
C9 C4 C5 120.77(17)
C9 C4 N2 119.08(16)
C5 C4 N2 119.99(16)
C4 C5 C6 119.64(19)
C4 C5 H5 120.2
C6 C5 H5 120.2
C7 C6 C5 120.03(19)
C7 C6 H6 120.0
C5 C6 H6 120.0
C6 C7 C8 120.2(2)
C6 C7 H7 119.9
C8 C7 H7 119.9
C7 C8 C9 120.1(2)
C7 C8 H8 120.0
C9 C8 H8 120.0
C4 C9 C8 119.28(19)
C4 C9 H9 120.4
C8 C9 H9 120.4
C3 N3 C10 119.09(16)
C3 N3 C18 123.15(16)
C10 N3 C18 117.75(15)
O1 C10 N3 119.15(18)
O1 C10 C11 123.45(18)
N3 C10 C11 117.34(17)
C16 C11 C12 119.19(18)
C16 C11 C10 118.10(18)
C12 C11 C10 122.70(17)
C13 C12 C11 118.58(18)
C13 C12 C2 124.78(18)
C11 C12 C2 116.64(17)
C14 C13 C12 121.0(2)
C14 C13 H13 119.5
C12 C13 H13 119.5
C13 C14 C15 120.5(2)
C13 C14 H14 119.8
C15 C14 H14 119.8
C16 C15 C14 119.9(2)
C16 C15 H15 120.0
C14 C15 H15 120.0
C15 C16 C11 120.8(2)
C15 C16 H16 119.6
C11 C16 H16 119.6
N3 C18 H18A 109.5
N3 C18 H18B 109.5
H18A C18 H18B 109.5
N3 C18 H18C 109.5
H18A C18 H18C 109.5
H18B C18 H18C 109.5
C1 C17 H17A 109.5
C1 C17 H17B 109.5
H17A C17 H17B 109.5
C1 C17 H17C 109.5
H17A C17 H17C 109.5
H17B C17 H17C 109.5

loop_
_geom_bond_atom_site_label_1
_geom_bond_atom_site_label_2
_geom_bond_distance
O1 C10 1.230(2)
N1 C1 1.319(2)
N1 N2 1.3879(19)
N2 C3 1.362(2)
N2 C4 1.429(2)
C1 C2 1.412(2)
C1 C17 1.502(2)
C2 C3 1.379(2)
C2 C12 1.440(3)
C3 N3 1.382(2)
C4 C9 1.377(2)
C4 C5 1.378(2)
C5 C6 1.384(3)
C5 H5 0.9300
C6 C7 1.371(3)
C6 H6 0.9300
C7 C8 1.383(3)
C7 H7 0.9300
C8 C9 1.385(3)
C8 H8 0.9300
C9 H9 0.9300
N3 C10 1.401(2)
N3 C18 1.464(2)
C10 C11 1.466(3)
C11 C16 1.400(3)
C11 C12 1.407(2)
C12 C13 1.404(3)
C13 C14 1.366(3)
C13 H13 0.9300
C14 C15 1.382(3)
C14 H14 0.9300
C15 C16 1.376(3)
C15 H15 0.9300
C16 H16 0.9300
C18 H18A 0.9600
C18 H18B 0.9600
C18 H18C 0.9600
C17 H17A 0.9600
C17 H17B 0.9600
C17 H17C 0.9600

loop_
_geom_hbond_atom_site_label_D
_geom_hbond_atom_site_label_H
_geom_hbond_atom_site_label_A
_geom_hbond_site_symmetry_A
_geom_hbond_distance_DH
_geom_hbond_distance_HA
_geom_hbond_distance_DA
_geom_hbond_angle_DHA
_geom_hbond_publ_flag
C6 H6 N1 4_556 0.93 2.59 3.457(3) 155.8 yes

loop_
_cod_related_entry_id
_cod_related_entry_database
_cod_related_entry_code
1 ChemSpider 10585822
